data_4121543
loop_
_publ_author_name
'Sues, Peter E.'
'Lough, Alan J.'
'Morris, Robert H.'

_publ_section_title
;
 Reactivity of Ruthenium Phosphido Species Generated through the
 Deprotonation of a Tripodal Phosphine Ligand and Implications for
 Hydrophosphination.
;
_journal_issue 12
_journal_name_full 'Journal of the American Chemical Society'
_journal_page_first 4746
_journal_page_last 4760
_journal_paper_doi 10.1021/ja5006724
_journal_volume 136
_journal_year 2014
_chemical_formula_moiety 'C50 H51 P3 Ru, C7 H8'
_chemical_formula_sum 'C57 H59 P3 Ru'
_chemical_formula_weight 938.02
_chemical_name_systematic
; 
 ? 
;
_space_group_IT_number 2
_symmetry_cell_setting triclinic
_symmetry_space_group_name_Hall '-P 1'
_symmetry_space_group_name_H-M 'P -1'
_atom_sites_solution_hydrogens geom
_atom_sites_solution_primary direct
_atom_sites_solution_secondary difmap
_audit_creation_method SHELXL-97
_cell_angle_alpha 79.857(2)
_cell_angle_beta 81.905(2)
_cell_angle_gamma 73.982(2)
_cell_formula_units_Z 2
_cell_length_a 11.4403(3)
_cell_length_b 12.2847(3)
_cell_length_c 17.9250(5)
_cell_measurement_reflns_used 9866
_cell_measurement_temperature 147(2)
_cell_measurement_theta_max 66.39
_cell_measurement_theta_min 3.78
_cell_volume 2372.19(11)
_computing_cell_refinement APEX2
_computing_data_collection 'APEX2 (Bruker, 2007)'
_computing_data_reduction 'SAINT (Bruker, 2007)'
_computing_molecular_graphics 'PLATON (Spek, 2009)'
_computing_publication_material 'SHELXTL (Sheldrick, 2008)'
_computing_structure_refinement 'SHELXL-97 (Sheldrick, 2008)'
_computing_structure_solution 'SHELXS-97 (Sheldrick, 2008)'
_diffrn_ambient_temperature 147(2)
_diffrn_measured_fraction_theta_full 0.957
_diffrn_measured_fraction_theta_max 0.957
_diffrn_measurement_device_type 'Bruker Kappa APEX-DUO CCD'
_diffrn_measurement_method '\f and \w scans'
_diffrn_radiation_monochromator 'multi-layer optics'
_diffrn_radiation_source 'Bruker ImuS'
_diffrn_radiation_type CuK\a
_diffrn_radiation_wavelength 1.54178
_diffrn_reflns_av_R_equivalents 0.0528
_diffrn_reflns_av_sigmaI/netI 0.0476
_diffrn_reflns_limit_h_max 13
_diffrn_reflns_limit_h_min -13
_diffrn_reflns_limit_k_max 14
_diffrn_reflns_limit_k_min -14
_diffrn_reflns_limit_l_max 21
_diffrn_reflns_limit_l_min -16
_diffrn_reflns_number 28531
_diffrn_reflns_theta_full 66.49
_diffrn_reflns_theta_max 66.49
_diffrn_reflns_theta_min 3.78
_exptl_absorpt_coefficient_mu 3.904
_exptl_absorpt_correction_T_max 0.7528
_exptl_absorpt_correction_T_min 0.6158
_exptl_absorpt_correction_type multi-scan
_exptl_absorpt_process_details 'SADABS (Sheldrick, 1996)'
_exptl_crystal_colour orange
_exptl_crystal_density_diffrn 1.313
_exptl_crystal_density_method 'not measured'
_exptl_crystal_description needle
_exptl_crystal_F_000 980
_exptl_crystal_size_max 0.17
_exptl_crystal_size_mid 0.02
_exptl_crystal_size_min 0.02
_refine_diff_density_max 0.797
_refine_diff_density_min -0.642
_refine_diff_density_rms 0.079
_refine_ls_extinction_method none
_refine_ls_goodness_of_fit_ref 1.061
_refine_ls_hydrogen_treatment constr
_refine_ls_matrix_type full
_refine_ls_number_parameters 546
_refine_ls_number_reflns 8009
_refine_ls_number_restraints 15
_refine_ls_restrained_S_all 1.060
_refine_ls_R_factor_all 0.0522
_refine_ls_R_factor_gt 0.0439
_refine_ls_shift/su_max 0.002
_refine_ls_shift/su_mean 0.000
_refine_ls_structure_factor_coef Fsqd
_refine_ls_weighting_details 'calc w=1/[\s^2^(Fo^2^)+(0.0497P)^2^+3.3922P] where P=(Fo^2^+2Fc^2^)/3'
_refine_ls_weighting_scheme calc
_refine_ls_wR_factor_gt 0.1064
_refine_ls_wR_factor_ref 0.1111
_reflns_number_gt 7038
_reflns_number_total 8009
_reflns_threshold_expression I>2\s(I)
_cod_data_source_file ja5006724_si_002.cif
_cod_data_source_block 5
_cod_depositor_comments
;
The following automatic conversions were performed:

'_symmetry_cell_setting' value 'Triclinic' changed to 'triclinic'
according to
/usr/data/users/saulius/crontab/automatic-downloads/current/ACS/lib/dictionaries/cif_core.dic
dictionary named 'cif_core.dic' version 2.4.2 from 2011-04-26.

Automatic conversion script
Id: cif_fix_values 2281 2013-09-26 08:29:07Z andrius 
;
_cod_database_code 4121543

loop_
_symmetry_equiv_pos_as_xyz
'x, y, z'
'-x, -y, -z'

loop_
_atom_site_label
_atom_site_type_symbol
_atom_site_fract_x
_atom_site_fract_y
_atom_site_fract_z
_atom_site_U_iso_or_equiv
_atom_site_adp_type
_atom_site_occupancy
_atom_site_symmetry_multiplicity
_atom_site_calc_flag
_atom_site_refinement_flags
Ru1 Ru 0.05922(2) 0.41208(2) 0.225042(14) 0.02364(10) Uani 1 1 d .
P1 P 0.01417(8) 0.29814(8) 0.33381(5) 0.0263(2) Uani 1 1 d .
P2 P -0.03190(8) 0.55242(8) 0.29633(5) 0.0258(2) Uani 1 1 d .
P3 P 0.26789(8) 0.38695(8) 0.25870(5) 0.0285(2) Uani 1 1 d .
C1 C -0.0436(3) 0.4918(3) 0.3969(2) 0.0309(8) Uani 1 1 d .
H1A H -0.0627 0.5394 0.4357 0.037 Uiso 1 1 calc R
C2 C -0.0247(3) 0.3804(3) 0.4137(2) 0.0321(8) Uani 1 1 d .
H2A H -0.0309 0.3441 0.4650 0.038 Uiso 1 1 calc R
C3 C 0.1213(3) 0.1647(3) 0.3706(2) 0.0284(8) Uani 1 1 d .
C4 C 0.1004(4) 0.1073(3) 0.4436(2) 0.0374(9) Uani 1 1 d .
H4A H 0.0279 0.1365 0.4747 0.045 Uiso 1 1 calc R
C5 C 0.1838(4) 0.0084(4) 0.4713(2) 0.0415(10) Uani 1 1 d .
H5A H 0.1689 -0.0282 0.5217 0.050 Uiso 1 1 calc R
C6 C 0.2892(4) -0.0383(3) 0.4264(2) 0.0384(9) Uani 1 1 d .
C7 C 0.3075(4) 0.0172(3) 0.3533(2) 0.0348(9) Uani 1 1 d .
H7A H 0.3782 -0.0140 0.3215 0.042 Uiso 1 1 calc R
C8 C 0.2255(3) 0.1174(3) 0.3253(2) 0.0295(8) Uani 1 1 d .
H8A H 0.2407 0.1538 0.2749 0.035 Uiso 1 1 calc R
C9 C 0.3801(5) -0.1444(4) 0.4570(3) 0.0593(13) Uani 1 1 d .
H9A H 0.4138 -0.1918 0.4165 0.089 Uiso 1 1 calc R
H9B H 0.3397 -0.1876 0.4991 0.089 Uiso 1 1 calc R
H9C H 0.4463 -0.1233 0.4755 0.089 Uiso 1 1 calc R
C10 C -0.1225(3) 0.2440(3) 0.3408(2) 0.0290(8) Uani 1 1 d .
C11 C -0.1112(4) 0.1364(3) 0.3198(2) 0.0325(8) Uani 1 1 d .
H11A H -0.0324 0.0881 0.3085 0.039 Uiso 1 1 calc R
C12 C -0.2141(4) 0.1001(4) 0.3154(2) 0.0399(9) Uani 1 1 d .
H12A H -0.2044 0.0270 0.3011 0.048 Uiso 1 1 calc R
C13 C -0.3307(4) 0.1679(4) 0.3312(3) 0.0429(10) Uani 1 1 d .
C14 C -0.3415(4) 0.2729(4) 0.3542(3) 0.0415(10) Uani 1 1 d .
H14A H -0.4204 0.3204 0.3663 0.050 Uiso 1 1 calc R
C15 C -0.2391(3) 0.3096(3) 0.3596(2) 0.0338(8) Uani 1 1 d .
H15A H -0.2491 0.3810 0.3766 0.041 Uiso 1 1 calc R
C16 C -0.4419(4) 0.1282(4) 0.3261(4) 0.0617(14) Uani 1 1 d .
H16A H -0.4215 0.0713 0.2911 0.093 Uiso 1 1 calc R
H16B H -0.5070 0.1937 0.3072 0.093 Uiso 1 1 calc R
H16C H -0.4697 0.0938 0.3767 0.093 Uiso 1 1 calc R
C17 C 0.0243(3) 0.6781(3) 0.2956(2) 0.0329(8) Uani 1 1 d .
C18 C 0.0098(4) 0.7639(3) 0.2326(2) 0.0383(9) Uani 1 1 d .
H18A H -0.0329 0.7580 0.1923 0.046 Uiso 1 1 calc R
C19 C 0.0571(4) 0.8580(4) 0.2282(3) 0.0515(12) Uani 1 1 d .
H19A H 0.0468 0.9159 0.1850 0.062 Uiso 1 1 calc R
C20 C 0.1189(4) 0.8670(4) 0.2864(4) 0.0596(14) Uani 1 1 d .
H20A H 0.1522 0.9306 0.2832 0.072 Uiso 1 1 calc R
C21 C 0.1325(4) 0.7844(4) 0.3490(3) 0.0544(13) Uani 1 1 d .
H21A H 0.1745 0.7919 0.3891 0.065 Uiso 1 1 calc R
C22 C 0.0857(4) 0.6894(4) 0.3547(3) 0.0423(10) Uani 1 1 d .
H22A H 0.0955 0.6328 0.3985 0.051 Uiso 1 1 calc R
C23 C -0.1952(3) 0.6249(3) 0.2884(2) 0.0274(8) Uani 1 1 d .
C24 C -0.2501(4) 0.7335(3) 0.3078(2) 0.0348(9) Uani 1 1 d .
H24A H -0.2021 0.7760 0.3233 0.042 Uiso 1 1 calc R
C25 C -0.3745(4) 0.7801(4) 0.3047(3) 0.0453(10) Uani 1 1 d .
H25A H -0.4107 0.8547 0.3175 0.054 Uiso 1 1 calc R
C26 C -0.4471(4) 0.7195(4) 0.2832(3) 0.0424(10) Uani 1 1 d .
H26A H -0.5324 0.7521 0.2813 0.051 Uiso 1 1 calc R
C27 C -0.3938(4) 0.6117(4) 0.2646(2) 0.0368(9) Uani 1 1 d .
H27A H -0.4423 0.5690 0.2498 0.044 Uiso 1 1 calc R
C28 C -0.2691(3) 0.5653(3) 0.2673(2) 0.0316(8) Uani 1 1 d .
H28A H -0.2333 0.4907 0.2544 0.038 Uiso 1 1 calc R
C29 C 0.2938(3) 0.4156(3) 0.3518(2) 0.0297(8) Uani 1 1 d .
C30 C 0.2799(3) 0.3339(3) 0.4158(2) 0.0341(9) Uani 1 1 d .
H30A H 0.2498 0.2715 0.4098 0.041 Uiso 1 1 calc R
C31 C 0.3082(4) 0.3408(4) 0.4871(2) 0.0411(10) Uani 1 1 d .
H31A H 0.2973 0.2838 0.5289 0.049 Uiso 1 1 calc R
C32 C 0.3525(4) 0.4305(4) 0.4977(2) 0.0418(10) Uani 1 1 d .
H32A H 0.3714 0.4363 0.5466 0.050 Uiso 1 1 calc R
C33 C 0.3688(4) 0.5112(4) 0.4361(3) 0.0429(10) Uani 1 1 d .
H33A H 0.4003 0.5725 0.4427 0.052 Uiso 1 1 calc R
C34 C 0.3401(3) 0.5048(4) 0.3642(2) 0.0368(9) Uani 1 1 d .
H34A H 0.3521 0.5619 0.3229 0.044 Uiso 1 1 calc R
C35 C 0.3441(3) 0.4908(3) 0.1952(2) 0.0326(8) Uani 1 1 d .
C36 C 0.4531(4) 0.4436(4) 0.1520(2) 0.0368(9) Uani 1 1 d .
H36A H 0.4868 0.3631 0.1587 0.044 Uiso 1 1 calc R
C37 C 0.5120(4) 0.5138(4) 0.0994(2) 0.0427(10) Uani 1 1 d .
H37A H 0.5844 0.4804 0.0697 0.051 Uiso 1 1 calc R
C38 C 0.4666(4) 0.6306(4) 0.0902(3) 0.0470(11) Uani 1 1 d .
H38A H 0.5065 0.6779 0.0537 0.056 Uiso 1 1 calc R
C39 C 0.3620(4) 0.6790(4) 0.1346(3) 0.0457(10) Uani 1 1 d .
H39A H 0.3314 0.7599 0.1300 0.055 Uiso 1 1 calc R
C40 C 0.3025(4) 0.6088(3) 0.1857(2) 0.0361(9) Uani 1 1 d .
H40A H 0.2305 0.6429 0.2154 0.043 Uiso 1 1 calc R
C41 C 0.1529(3) 0.3558(3) 0.11123(19) 0.0287(8) Uani 1 1 d .
C42 C 0.0924(3) 0.4763(3) 0.09962(19) 0.0298(8) Uani 1 1 d .
C43 C -0.0361(3) 0.4875(3) 0.11696(19) 0.0290(8) Uani 1 1 d .
C44 C -0.0552(3) 0.3762(3) 0.14193(19) 0.0284(8) Uani 1 1 d .
C45 C 0.0629(3) 0.2953(3) 0.1382(2) 0.0297(8) Uani 1 1 d .
C46 C 0.2839(4) 0.3001(4) 0.0903(2) 0.0402(10) Uani 1 1 d .
H46A H 0.2896 0.2437 0.0566 0.060 Uiso 1 1 calc R
H46B H 0.3232 0.2618 0.1365 0.060 Uiso 1 1 calc R
H46C H 0.3252 0.3583 0.0639 0.060 Uiso 1 1 calc R
C47 C 0.1461(4) 0.5705(4) 0.0589(2) 0.0398(10) Uani 1 1 d .
H47A H 0.1251 0.5888 0.0061 0.060 Uiso 1 1 calc R
H47B H 0.2351 0.5462 0.0592 0.060 Uiso 1 1 calc R
H47C H 0.1133 0.6384 0.0844 0.060 Uiso 1 1 calc R
C48 C -0.1316(4) 0.5969(3) 0.0974(2) 0.0371(9) Uani 1 1 d .
H48A H -0.1244 0.6209 0.0423 0.056 Uiso 1 1 calc R
H48B H -0.1199 0.6565 0.1233 0.056 Uiso 1 1 calc R
H48C H -0.2129 0.5846 0.1141 0.056 Uiso 1 1 calc R
C49 C -0.1746(3) 0.3441(3) 0.1529(2) 0.0342(9) Uani 1 1 d .
H49A H -0.1793 0.3039 0.1112 0.051 Uiso 1 1 calc R
H49B H -0.2421 0.4135 0.1531 0.051 Uiso 1 1 calc R
H49C H -0.1803 0.2940 0.2015 0.051 Uiso 1 1 calc R
C50 C 0.0833(4) 0.1676(3) 0.1455(2) 0.0385(9) Uani 1 1 d .
H50A H 0.0805 0.1464 0.0957 0.058 Uiso 1 1 calc R
H50B H 0.0193 0.1438 0.1817 0.058 Uiso 1 1 calc R
H50C H 0.1634 0.1294 0.1638 0.058 Uiso 1 1 calc R
C1S C 0.4030(8) 0.9908(11) -0.1011(6) 0.186(5) Uani 1 1 d GU
C2S C 0.3934(10) 0.8790(9) -0.0799(8) 0.42(2) Uani 1 1 d GU
H2SA H 0.4632 0.8168 -0.0861 0.501 Uiso 1 1 calc R
C3S C 0.2817(13) 0.8581(8) -0.0494(8) 0.308(13) Uani 1 1 d GU
H3SA H 0.2752 0.7817 -0.0349 0.370 Uiso 1 1 calc R
C4S C 0.1795(9) 0.9491(12) -0.0403(6) 0.228(7) Uani 1 1 d GU
H4SA H 0.1031 0.9348 -0.0195 0.274 Uiso 1 1 calc R
C5S C 0.1890(9) 1.0610(10) -0.0616(6) 0.321(14) Uani 1 1 d GU
H5SA H 0.1192 1.1231 -0.0554 0.385 Uiso 1 1 calc R
C6S C 0.3008(12) 1.0818(7) -0.0920(5) 0.221(6) Uani 1 1 d GU
H6SA H 0.3073 1.1583 -0.1065 0.266 Uiso 1 1 calc R
C7S C 0.5218(12) 1.0284(9) -0.1234(7) 0.177(5) Uani 1 1 d U
H7SA H 0.5842 0.9809 -0.0908 0.266 Uiso 1 1 calc R
H7SB H 0.5070 1.1089 -0.1169 0.266 Uiso 1 1 calc R
H7SC H 0.5501 1.0196 -0.1767 0.266 Uiso 1 1 calc R

loop_
_atom_site_aniso_label
_atom_site_aniso_U_11
_atom_site_aniso_U_22
_atom_site_aniso_U_33
_atom_site_aniso_U_23
_atom_site_aniso_U_13
_atom_site_aniso_U_12
Ru1 0.02646(15) 0.02483(15) 0.01890(15) -0.00238(10) -0.00361(10) -0.00519(10)
P1 0.0284(5) 0.0275(5) 0.0210(4) -0.0014(3) -0.0024(4) -0.0052(4)
P2 0.0273(5) 0.0264(4) 0.0239(4) -0.0051(4) -0.0048(4) -0.0050(4)
P3 0.0283(5) 0.0322(5) 0.0244(5) -0.0036(4) -0.0041(4) -0.0064(4)
C1 0.0294(19) 0.037(2) 0.0269(19) -0.0098(16) -0.0038(15) -0.0052(16)
C2 0.034(2) 0.039(2) 0.0208(18) -0.0025(15) -0.0032(15) -0.0077(17)
C3 0.0308(19) 0.0280(18) 0.0265(19) 0.0008(15) -0.0068(15) -0.0086(15)
C4 0.034(2) 0.041(2) 0.032(2) 0.0028(17) -0.0004(17) -0.0073(18)
C5 0.049(3) 0.043(2) 0.030(2) 0.0080(18) -0.0085(18) -0.013(2)
C6 0.040(2) 0.033(2) 0.041(2) 0.0020(17) -0.0135(18) -0.0070(18)
C7 0.033(2) 0.033(2) 0.037(2) -0.0009(17) -0.0066(17) -0.0072(16)
C8 0.034(2) 0.0284(19) 0.0267(19) -0.0009(15) -0.0052(15) -0.0099(16)
C9 0.064(3) 0.047(3) 0.053(3) 0.009(2) -0.015(2) 0.001(2)
C10 0.0318(19) 0.0291(19) 0.0235(18) 0.0021(14) -0.0052(15) -0.0058(15)
C11 0.032(2) 0.0304(19) 0.032(2) 0.0007(16) -0.0012(16) -0.0079(16)
C12 0.045(2) 0.033(2) 0.044(2) -0.0038(18) -0.0081(19) -0.0120(18)
C13 0.038(2) 0.043(2) 0.049(3) 0.000(2) -0.0046(19) -0.0169(19)
C14 0.032(2) 0.039(2) 0.049(3) -0.0012(19) 0.0002(18) -0.0065(18)
C15 0.034(2) 0.032(2) 0.034(2) -0.0034(16) 0.0009(16) -0.0083(16)
C16 0.043(3) 0.056(3) 0.093(4) -0.013(3) -0.006(3) -0.022(2)
C17 0.0278(19) 0.033(2) 0.040(2) -0.0134(17) -0.0012(16) -0.0065(16)
C18 0.036(2) 0.030(2) 0.048(2) -0.0047(18) -0.0060(18) -0.0074(17)
C19 0.043(2) 0.031(2) 0.080(4) -0.008(2) -0.003(2) -0.0102(19)
C20 0.041(3) 0.035(2) 0.109(5) -0.025(3) -0.010(3) -0.011(2)
C21 0.042(3) 0.053(3) 0.079(4) -0.033(3) -0.013(2) -0.012(2)
C22 0.032(2) 0.049(3) 0.050(3) -0.023(2) -0.0044(19) -0.0073(19)
C23 0.0298(19) 0.0278(18) 0.0231(18) -0.0025(14) -0.0020(14) -0.0060(15)
C24 0.034(2) 0.032(2) 0.039(2) -0.0069(17) -0.0051(17) -0.0071(17)
C25 0.042(2) 0.032(2) 0.058(3) -0.006(2) -0.010(2) -0.0001(18)
C26 0.029(2) 0.045(2) 0.049(3) -0.006(2) -0.0114(18) 0.0003(18)
C27 0.036(2) 0.042(2) 0.035(2) -0.0065(17) -0.0084(17) -0.0120(18)
C28 0.035(2) 0.0305(19) 0.0293(19) -0.0055(15) -0.0048(16) -0.0063(16)
C29 0.0241(18) 0.033(2) 0.0303(19) -0.0064(16) -0.0048(15) -0.0031(15)
C30 0.034(2) 0.037(2) 0.031(2) -0.0046(16) -0.0066(16) -0.0078(17)
C31 0.043(2) 0.050(3) 0.029(2) -0.0045(18) -0.0074(18) -0.009(2)
C32 0.034(2) 0.056(3) 0.035(2) -0.015(2) -0.0106(18) -0.0014(19)
C33 0.035(2) 0.046(2) 0.052(3) -0.017(2) -0.0119(19) -0.0065(19)
C34 0.031(2) 0.041(2) 0.039(2) -0.0081(18) -0.0070(17) -0.0071(17)
C35 0.0286(19) 0.043(2) 0.0283(19) -0.0058(16) -0.0068(15) -0.0101(17)
C36 0.033(2) 0.046(2) 0.033(2) -0.0080(18) -0.0044(17) -0.0104(18)
C37 0.032(2) 0.066(3) 0.032(2) -0.006(2) -0.0008(17) -0.017(2)
C38 0.044(2) 0.061(3) 0.038(2) 0.006(2) -0.0026(19) -0.026(2)
C39 0.046(3) 0.046(3) 0.046(3) 0.002(2) -0.009(2) -0.017(2)
C40 0.033(2) 0.038(2) 0.037(2) -0.0038(17) -0.0004(17) -0.0110(17)
C41 0.0333(19) 0.037(2) 0.0156(16) -0.0057(14) -0.0017(14) -0.0076(16)
C42 0.039(2) 0.035(2) 0.0162(17) -0.0008(14) -0.0045(15) -0.0115(16)
C43 0.037(2) 0.033(2) 0.0177(17) -0.0021(14) -0.0122(15) -0.0061(16)
C44 0.0336(19) 0.034(2) 0.0183(17) -0.0029(14) -0.0046(14) -0.0104(16)
C45 0.040(2) 0.0307(19) 0.0198(17) -0.0076(14) -0.0072(15) -0.0064(16)
C46 0.039(2) 0.051(3) 0.032(2) -0.0157(19) -0.0019(18) -0.0098(19)
C47 0.056(3) 0.043(2) 0.026(2) 0.0016(17) -0.0047(18) -0.024(2)
C48 0.046(2) 0.034(2) 0.030(2) -0.0019(16) -0.0122(17) -0.0046(18)
C49 0.037(2) 0.040(2) 0.028(2) -0.0034(16) -0.0089(16) -0.0122(17)
C50 0.046(2) 0.035(2) 0.036(2) -0.0111(17) -0.0067(18) -0.0076(18)
C1S 0.206(8) 0.158(8) 0.193(13) 0.006(8) -0.121(9) -0.018(5)
C2S 0.298(18) 0.185(8) 0.76(6) -0.15(3) 0.17(3) -0.098(11)
C3S 0.201(14) 0.231(12) 0.52(4) -0.14(2) 0.00(2) -0.071(9)
C4S 0.211(11) 0.240(15) 0.265(19) -0.099(13) -0.096(12) -0.034(9)
C5S 0.323(14) 0.245(12) 0.26(2) 0.072(18) 0.126(19) 0.010(12)
C6S 0.267(11) 0.214(10) 0.105(8) 0.039(9) 0.006(10) 0.017(8)
C7S 0.248(10) 0.123(8) 0.136(9) 0.051(7) -0.052(9) -0.035(8)

loop_
_atom_type_symbol
_atom_type_description
_atom_type_scat_dispersion_real
_atom_type_scat_dispersion_imag
_atom_type_scat_source
C C 0.0181 0.0091 'International Tables Vol C Tables 4.2.6.8 and 6.1.1.4'
H H 0.0000 0.0000 'International Tables Vol C Tables 4.2.6.8 and 6.1.1.4'
P P 0.2955 0.4335 'International Tables Vol C Tables 4.2.6.8 and 6.1.1.4'
Ru Ru 0.0552 3.2960 'International Tables Vol C Tables 4.2.6.8 and 6.1.1.4'

loop_
_geom_angle_atom_site_label_1
_geom_angle_atom_site_label_2
_geom_angle_atom_site_label_3
_geom_angle
P2 Ru1 C42 113.79(10)
P2 Ru1 P1 82.50(3)
C42 Ru1 P1 160.32(10)
P2 Ru1 C43 99.13(9)
C42 Ru1 C43 36.74(13)
P1 Ru1 C43 133.68(10)
P2 Ru1 C45 153.91(10)
C42 Ru1 C45 61.09(13)
P1 Ru1 C45 99.37(10)
C43 Ru1 C45 60.77(13)
P2 Ru1 C44 117.25(10)
C42 Ru1 C44 61.42(13)
P1 Ru1 C44 101.97(9)
C43 Ru1 C44 36.46(13)
C45 Ru1 C44 36.74(13)
P2 Ru1 C41 150.08(10)
C42 Ru1 C41 36.89(13)
P1 Ru1 C41 127.40(10)
C43 Ru1 C41 60.85(13)
C45 Ru1 C41 36.00(13)
C44 Ru1 C41 60.89(13)
P2 Ru1 P3 95.87(3)
C42 Ru1 P3 97.44(10)
P1 Ru1 P3 91.46(3)
C43 Ru1 P3 133.76(10)
C45 Ru1 P3 110.03(10)
C44 Ru1 P3 145.40(10)
C41 Ru1 P3 85.57(9)
C2 P1 C3 103.86(17)
C2 P1 C10 100.60(17)
C3 P1 C10 98.46(16)
C2 P1 Ru1 109.68(13)
C3 P1 Ru1 122.98(12)
C10 P1 Ru1 118.22(11)
C17 P2 C1 103.76(18)
C17 P2 C23 98.71(17)
C1 P2 C23 98.30(16)
C17 P2 Ru1 123.84(13)
C1 P2 Ru1 109.87(12)
C23 P2 Ru1 118.62(12)
C29 P3 C35 99.03(17)
C29 P3 Ru1 121.03(12)
C35 P3 Ru1 111.00(12)
C2 C1 P2 117.7(3)
C2 C1 H1A 121.2
P2 C1 H1A 121.2
C1 C2 P1 116.9(3)
C1 C2 H2A 121.5
P1 C2 H2A 121.5
C8 C3 C4 118.2(3)
C8 C3 P1 120.2(3)
C4 C3 P1 121.6(3)
C5 C4 C3 120.9(4)
C5 C4 H4A 119.6
C3 C4 H4A 119.6
C4 C5 C6 120.9(4)
C4 C5 H5A 119.6
C6 C5 H5A 119.6
C7 C6 C5 117.9(4)
C7 C6 C9 121.4(4)
C5 C6 C9 120.7(4)
C6 C7 C8 121.8(4)
C6 C7 H7A 119.1
C8 C7 H7A 119.1
C7 C8 C3 120.3(3)
C7 C8 H8A 119.8
C3 C8 H8A 119.8
C6 C9 H9A 109.5
C6 C9 H9B 109.5
H9A C9 H9B 109.5
C6 C9 H9C 109.5
H9A C9 H9C 109.5
H9B C9 H9C 109.5
C15 C10 C11 117.7(3)
C15 C10 P1 122.4(3)
C11 C10 P1 119.6(3)
C12 C11 C10 120.6(4)
C12 C11 H11A 119.7
C10 C11 H11A 119.7
C13 C12 C11 121.6(4)
C13 C12 H12A 119.2
C11 C12 H12A 119.2
C12 C13 C14 117.7(4)
C12 C13 C16 121.3(4)
C14 C13 C16 121.0(4)
C15 C14 C13 121.2(4)
C15 C14 H14A 119.4
C13 C14 H14A 119.4
C10 C15 C14 121.1(4)
C10 C15 H15A 119.5
C14 C15 H15A 119.5
C13 C16 H16A 109.5
C13 C16 H16B 109.5
H16A C16 H16B 109.5
C13 C16 H16C 109.5
H16A C16 H16C 109.5
H16B C16 H16C 109.5
C18 C17 C22 118.6(4)
C18 C17 P2 119.2(3)
C22 C17 P2 122.1(3)
C19 C18 C17 120.8(4)
C19 C18 H18A 119.6
C17 C18 H18A 119.6
C20 C19 C18 119.8(5)
C20 C19 H19A 120.1
C18 C19 H19A 120.1
C21 C20 C19 120.2(4)
C21 C20 H20A 119.9
C19 C20 H20A 119.9
C20 C21 C22 121.1(4)
C20 C21 H21A 119.5
C22 C21 H21A 119.5
C21 C22 C17 119.5(4)
C21 C22 H22A 120.2
C17 C22 H22A 120.2
C28 C23 C24 117.9(3)
C28 C23 P2 118.6(3)
C24 C23 P2 123.4(3)
C25 C24 C23 120.3(4)
C25 C24 H24A 119.8
C23 C24 H24A 119.8
C24 C25 C26 121.1(4)
C24 C25 H25A 119.5
C26 C25 H25A 119.5
C27 C26 C25 119.1(4)
C27 C26 H26A 120.5
C25 C26 H26A 120.5
C26 C27 C28 119.8(4)
C26 C27 H27A 120.1
C28 C27 H27A 120.1
C23 C28 C27 121.8(4)
C23 C28 H28A 119.1
C27 C28 H28A 119.1
C34 C29 C30 115.8(3)
C34 C29 P3 126.1(3)
C30 C29 P3 117.6(3)
C31 C30 C29 122.7(4)
C31 C30 H30A 118.7
C29 C30 H30A 118.7
C32 C31 C30 120.0(4)
C32 C31 H31A 120.0
C30 C31 H31A 120.0
C33 C32 C31 118.8(4)
C33 C32 H32A 120.6
C31 C32 H32A 120.6
C32 C33 C34 121.3(4)
C32 C33 H33A 119.3
C34 C33 H33A 119.3
C33 C34 C29 121.3(4)
C33 C34 H34A 119.4
C29 C34 H34A 119.4
C40 C35 C36 117.1(4)
C40 C35 P3 126.3(3)
C36 C35 P3 116.5(3)
C37 C36 C35 120.7(4)
C37 C36 H36A 119.7
C35 C36 H36A 119.7
C38 C37 C36 120.7(4)
C38 C37 H37A 119.7
C36 C37 H37A 119.7
C37 C38 C39 119.5(4)
C37 C38 H38A 120.2
C39 C38 H38A 120.2
C40 C39 C38 119.5(4)
C40 C39 H39A 120.2
C38 C39 H39A 120.2
C35 C40 C39 122.4(4)
C35 C40 H40A 118.8
C39 C40 H40A 118.8
C45 C41 C42 108.0(3)
C45 C41 C46 124.0(3)
C42 C41 C46 127.5(3)
C45 C41 Ru1 71.7(2)
C42 C41 Ru1 70.40(19)
C46 C41 Ru1 129.2(2)
C43 C42 C41 107.4(3)
C43 C42 C47 124.0(3)
C41 C42 C47 126.9(4)
C43 C42 Ru1 72.34(19)
C41 C42 Ru1 72.71(19)
C47 C42 Ru1 131.9(3)
C44 C43 C42 108.6(3)
C44 C43 C48 127.0(3)
C42 C43 C48 123.5(3)
C44 C43 Ru1 71.95(19)
C42 C43 Ru1 70.92(19)
C48 C43 Ru1 131.5(3)
C43 C44 C45 107.2(3)
C43 C44 C49 127.1(3)
C45 C44 C49 124.3(3)
C43 C44 Ru1 71.59(19)
C45 C44 Ru1 71.59(19)
C49 C44 Ru1 132.4(2)
C41 C45 C44 108.7(3)
C41 C45 C50 125.4(3)
C44 C45 C50 124.7(3)
C41 C45 Ru1 72.3(2)
C44 C45 Ru1 71.67(19)
C50 C45 Ru1 131.8(3)
C41 C46 H46A 109.5
C41 C46 H46B 109.5
H46A C46 H46B 109.5
C41 C46 H46C 109.5
H46A C46 H46C 109.5
H46B C46 H46C 109.5
C42 C47 H47A 109.5
C42 C47 H47B 109.5
H47A C47 H47B 109.5
C42 C47 H47C 109.5
H47A C47 H47C 109.5
H47B C47 H47C 109.5
C43 C48 H48A 109.5
C43 C48 H48B 109.5
H48A C48 H48B 109.5
C43 C48 H48C 109.5
H48A C48 H48C 109.5
H48B C48 H48C 109.5
C44 C49 H49A 109.5
C44 C49 H49B 109.5
H49A C49 H49B 109.5
C44 C49 H49C 109.5
H49A C49 H49C 109.5
H49B C49 H49C 109.5
C45 C50 H50A 109.5
C45 C50 H50B 109.5
H50A C50 H50B 109.5
C45 C50 H50C 109.5
H50A C50 H50C 109.5
H50B C50 H50C 109.5
C2S C1S C6S 120.0
C2S C1S C7S 126.2(9)
C6S C1S C7S 113.1(10)
C1S C2S C3S 120.0
C1S C2S H2SA 120.0
C3S C2S H2SA 120.0
C4S C3S C2S 120.0
C4S C3S H3SA 120.0
C2S C3S H3SA 120.0
C3S C4S C5S 120.0
C3S C4S H4SA 120.0
C5S C4S H4SA 120.0
C6S C5S C4S 120.0
C6S C5S H5SA 120.0
C4S C5S H5SA 120.0
C5S C6S C1S 120.0
C5S C6S H6SA 120.0
C1S C6S H6SA 120.0
C1S C7S H7SA 109.5
C1S C7S H7SB 109.5
H7SA C7S H7SB 109.5
C1S C7S H7SC 109.5
H7SA C7S H7SC 109.5
H7SB C7S H7SC 109.5

loop_
_geom_bond_atom_site_label_1
_geom_bond_atom_site_label_2
_geom_bond_distance
Ru1 P2 2.2585(9)
Ru1 C42 2.263(3)
Ru1 P1 2.2759(9)
Ru1 C43 2.282(3)
Ru1 C45 2.285(3)
Ru1 C44 2.286(3)
Ru1 C41 2.294(3)
Ru1 P3 2.4681(9)
P1 C2 1.831(4)
P1 C3 1.834(4)
P1 C10 1.842(4)
P2 C17 1.826(4)
P2 C1 1.827(4)
P2 C23 1.848(4)
P3 C29 1.844(4)
P3 C35 1.873(4)
C1 C2 1.312(5)
C1 H1A 0.9500
C2 H2A 0.9500
C3 C8 1.389(5)
C3 C4 1.395(5)
C4 C5 1.384(6)
C4 H4A 0.9500
C5 C6 1.393(6)
C5 H5A 0.9500
C6 C7 1.382(6)
C6 C9 1.498(6)
C7 C8 1.387(5)
C7 H7A 0.9500
C8 H8A 0.9500
C9 H9A 0.9800
C9 H9B 0.9800
C9 H9C 0.9800
C10 C15 1.385(5)
C10 C11 1.404(5)
C11 C12 1.385(6)
C11 H11A 0.9500
C12 C13 1.385(6)
C12 H12A 0.9500
C13 C14 1.390(6)
C13 C16 1.502(6)
C14 C15 1.388(6)
C14 H14A 0.9500
C15 H15A 0.9500
C16 H16A 0.9800
C16 H16B 0.9800
C16 H16C 0.9800
C17 C18 1.396(6)
C17 C22 1.397(6)
C18 C19 1.392(6)
C18 H18A 0.9500
C19 C20 1.376(7)
C19 H19A 0.9500
C20 C21 1.368(8)
C20 H20A 0.9500
C21 C22 1.395(6)
C21 H21A 0.9500
C22 H22A 0.9500
C23 C28 1.386(5)
C23 C24 1.391(5)
C24 C25 1.384(6)
C24 H24A 0.9500
C25 C26 1.387(6)
C25 H25A 0.9500
C26 C27 1.375(6)
C26 H26A 0.9500
C27 C28 1.387(5)
C27 H27A 0.9500
C28 H28A 0.9500
C29 C34 1.404(5)
C29 C30 1.407(5)
C30 C31 1.386(6)
C30 H30A 0.9500
C31 C32 1.385(6)
C31 H31A 0.9500
C32 C33 1.376(6)
C32 H32A 0.9500
C33 C34 1.394(6)
C33 H33A 0.9500
C34 H34A 0.9500
C35 C40 1.383(6)
C35 C36 1.406(5)
C36 C37 1.393(6)
C36 H36A 0.9500
C37 C38 1.374(7)
C37 H37A 0.9500
C38 C39 1.387(7)
C38 H38A 0.9500
C39 C40 1.385(6)
C39 H39A 0.9500
C40 H40A 0.9500
C41 C45 1.415(5)
C41 C42 1.442(5)
C41 C46 1.491(5)
C42 C43 1.432(5)
C42 C47 1.489(5)
C43 C44 1.429(5)
C43 C48 1.501(5)
C44 C45 1.441(5)
C44 C49 1.501(5)
C45 C50 1.505(5)
C46 H46A 0.9800
C46 H46B 0.9800
C46 H46C 0.9800
C47 H47A 0.9800
C47 H47B 0.9800
C47 H47C 0.9800
C48 H48A 0.9800
C48 H48B 0.9800
C48 H48C 0.9800
C49 H49A 0.9800
C49 H49B 0.9800
C49 H49C 0.9800
C50 H50A 0.9800
C50 H50B 0.9800
C50 H50C 0.9800
C1S C2S 1.3900
C1S C6S 1.3900
C1S C7S 1.533(14)
C2S C3S 1.3900
C2S H2SA 0.9500
C3S C4S 1.3900
C3S H3SA 0.9500
C4S C5S 1.3900
C4S H4SA 0.9500
C5S C6S 1.3900
C5S H5SA 0.9500
C6S H6SA 0.9500
C7S H7SA 0.9800
C7S H7SB 0.9800
C7S H7SC 0.9800

loop_
_geom_torsion_atom_site_label_1
_geom_torsion_atom_site_label_2
_geom_torsion_atom_site_label_3
_geom_torsion_atom_site_label_4
_geom_torsion
P2 Ru1 P1 C2 -15.28(13)
C42 Ru1 P1 C2 -162.4(3)
C43 Ru1 P1 C2 -110.77(18)
C45 Ru1 P1 C2 -168.97(16)
C44 Ru1 P1 C2 -131.65(16)
C41 Ru1 P1 C2 165.99(17)
P3 Ru1 P1 C2 80.45(13)
P2 Ru1 P1 C3 -137.66(14)
C42 Ru1 P1 C3 75.2(3)
C43 Ru1 P1 C3 126.86(19)
C45 Ru1 P1 C3 68.65(17)
C44 Ru1 P1 C3 105.97(17)
C41 Ru1 P1 C3 43.61(18)
P3 Ru1 P1 C3 -41.92(14)
P2 Ru1 P1 C10 99.15(14)
C42 Ru1 P1 C10 -48.0(3)
C43 Ru1 P1 C10 3.67(19)
C45 Ru1 P1 C10 -54.53(17)
C44 Ru1 P1 C10 -17.21(17)
C41 Ru1 P1 C10 -79.58(18)
P3 Ru1 P1 C10 -165.11(14)
C42 Ru1 P2 C17 -52.63(19)
P1 Ru1 P2 C17 138.89(16)
C43 Ru1 P2 C17 -87.93(18)
C45 Ru1 P2 C17 -125.1(3)
C44 Ru1 P2 C17 -121.47(19)
C41 Ru1 P2 C17 -43.1(2)
P3 Ru1 P2 C17 48.18(16)
C42 Ru1 P2 C1 -175.78(16)
P1 Ru1 P2 C1 15.73(13)
C43 Ru1 P2 C1 148.92(16)
C45 Ru1 P2 C1 111.7(3)
C44 Ru1 P2 C1 115.38(16)
C41 Ru1 P2 C1 -166.3(2)
P3 Ru1 P2 C1 -74.97(13)
C42 Ru1 P2 C23 72.37(17)
P1 Ru1 P2 C23 -96.11(13)
C43 Ru1 P2 C23 37.07(16)
C45 Ru1 P2 C23 -0.1(3)
C44 Ru1 P2 C23 3.53(17)
C41 Ru1 P2 C23 81.9(2)
P3 Ru1 P2 C23 173.18(13)
P2 Ru1 P3 C29 29.69(15)
C42 Ru1 P3 C29 144.68(17)
P1 Ru1 P3 C29 -52.91(15)
C43 Ru1 P3 C29 138.32(19)
C45 Ru1 P3 C29 -153.43(18)
C44 Ru1 P3 C29 -166.6(2)
C41 Ru1 P3 C29 179.68(18)
P2 Ru1 P3 C35 -85.58(13)
C42 Ru1 P3 C35 29.40(16)
P1 Ru1 P3 C35 -168.19(13)
C43 Ru1 P3 C35 23.04(19)
C45 Ru1 P3 C35 91.29(17)
C44 Ru1 P3 C35 78.1(2)
C41 Ru1 P3 C35 64.40(16)
C17 P2 C1 C2 -148.3(3)
C23 P2 C1 C2 110.6(3)
Ru1 P2 C1 C2 -14.0(3)
P2 C1 C2 P1 1.1(4)
C3 P1 C2 C1 145.3(3)
C10 P1 C2 C1 -113.2(3)
Ru1 P1 C2 C1 12.1(3)
C2 P1 C3 C8 -137.3(3)
C10 P1 C3 C8 119.5(3)
Ru1 P1 C3 C8 -12.3(4)
C2 P1 C3 C4 43.5(4)
C10 P1 C3 C4 -59.7(3)
Ru1 P1 C3 C4 168.5(3)
C8 C3 C4 C5 2.6(6)
P1 C3 C4 C5 -178.2(3)
C3 C4 C5 C6 -1.8(6)
C4 C5 C6 C7 -0.1(6)
C4 C5 C6 C9 179.1(4)
C5 C6 C7 C8 1.1(6)
C9 C6 C7 C8 -178.1(4)
C6 C7 C8 C3 -0.2(6)
C4 C3 C8 C7 -1.6(5)
P1 C3 C8 C7 179.2(3)
C2 P1 C10 C15 38.6(3)
C3 P1 C10 C15 144.5(3)
Ru1 P1 C10 C15 -80.7(3)
C2 P1 C10 C11 -147.4(3)
C3 P1 C10 C11 -41.5(3)
Ru1 P1 C10 C11 93.3(3)
C15 C10 C11 C12 2.5(5)
P1 C10 C11 C12 -171.8(3)
C10 C11 C12 C13 0.1(6)
C11 C12 C13 C14 -2.0(6)
C11 C12 C13 C16 179.8(4)
C12 C13 C14 C15 1.3(6)
C16 C13 C14 C15 179.4(4)
C11 C10 C15 C14 -3.2(6)
P1 C10 C15 C14 170.9(3)
C13 C14 C15 C10 1.4(6)
C1 P2 C17 C18 -160.9(3)
C23 P2 C17 C18 -60.1(3)
Ru1 P2 C17 C18 73.3(3)
C1 P2 C17 C22 21.6(4)
C23 P2 C17 C22 122.4(3)
Ru1 P2 C17 C22 -104.2(3)
C22 C17 C18 C19 1.0(6)
P2 C17 C18 C19 -176.6(3)
C17 C18 C19 C20 0.0(7)
C18 C19 C20 C21 -0.8(7)
C19 C20 C21 C22 0.7(7)
C20 C21 C22 C17 0.2(7)
C18 C17 C22 C21 -1.1(6)
P2 C17 C22 C21 176.4(3)
C17 P2 C23 C28 163.6(3)
C1 P2 C23 C28 -91.0(3)
Ru1 P2 C23 C28 27.1(3)
C17 P2 C23 C24 -21.2(4)
C1 P2 C23 C24 84.2(3)
Ru1 P2 C23 C24 -157.7(3)
C28 C23 C24 C25 -1.0(6)
P2 C23 C24 C25 -176.2(3)
C23 C24 C25 C26 0.7(7)
C24 C25 C26 C27 -0.2(7)
C25 C26 C27 C28 -0.2(6)
C24 C23 C28 C27 0.7(6)
P2 C23 C28 C27 176.2(3)
C26 C27 C28 C23 -0.1(6)
C35 P3 C29 C34 9.0(4)
Ru1 P3 C29 C34 -112.3(3)
C35 P3 C29 C30 -163.1(3)
Ru1 P3 C29 C30 75.7(3)
C34 C29 C30 C31 0.8(6)
P3 C29 C30 C31 173.7(3)
C29 C30 C31 C32 -0.1(6)
C30 C31 C32 C33 -0.7(6)
C31 C32 C33 C34 0.9(6)
C32 C33 C34 C29 -0.2(6)
C30 C29 C34 C33 -0.6(5)
P3 C29 C34 C33 -172.8(3)
C29 P3 C35 C40 -70.1(4)
Ru1 P3 C35 C40 58.3(4)
C29 P3 C35 C36 111.2(3)
Ru1 P3 C35 C36 -120.5(3)
C40 C35 C36 C37 -3.1(6)
P3 C35 C36 C37 175.8(3)
C35 C36 C37 C38 1.7(6)
C36 C37 C38 C39 1.0(6)
C37 C38 C39 C40 -2.2(6)
C36 C35 C40 C39 1.9(6)
P3 C35 C40 C39 -176.9(3)
C38 C39 C40 C35 0.7(6)
P2 Ru1 C41 C45 -132.2(2)
C42 Ru1 C41 C45 -117.6(3)
P1 Ru1 C41 C45 45.3(2)
C43 Ru1 C41 C45 -79.4(2)
C44 Ru1 C41 C45 -37.4(2)
P3 Ru1 C41 C45 133.7(2)
P2 Ru1 C41 C42 -14.6(3)
P1 Ru1 C41 C42 162.91(17)
C43 Ru1 C41 C42 38.2(2)
C45 Ru1 C41 C42 117.6(3)
C44 Ru1 C41 C42 80.2(2)
P3 Ru1 C41 C42 -108.6(2)
P2 Ru1 C41 C46 108.4(3)
C42 Ru1 C41 C46 123.0(4)
P1 Ru1 C41 C46 -74.1(4)
C43 Ru1 C41 C46 161.2(4)
C45 Ru1 C41 C46 -119.4(4)
C44 Ru1 C41 C46 -156.8(4)
P3 Ru1 C41 C46 14.3(3)
C45 C41 C42 C43 -2.3(4)
C46 C41 C42 C43 170.6(3)
Ru1 C41 C42 C43 -64.5(2)
C45 C41 C42 C47 -168.0(3)
C46 C41 C42 C47 4.9(6)
Ru1 C41 C42 C47 129.9(4)
C45 C41 C42 Ru1 62.2(2)
C46 C41 C42 Ru1 -125.0(4)
P2 Ru1 C42 C43 -72.5(2)
P1 Ru1 C42 C43 71.5(4)
C45 Ru1 C42 C43 78.9(2)
C44 Ru1 C42 C43 36.7(2)
C41 Ru1 C42 C43 115.4(3)
P3 Ru1 C42 C43 -172.31(19)
P2 Ru1 C42 C41 172.12(18)
P1 Ru1 C42 C41 -43.9(4)
C43 Ru1 C42 C41 -115.4(3)
C45 Ru1 C42 C41 -36.5(2)
C44 Ru1 C42 C41 -78.6(2)
P3 Ru1 C42 C41 72.3(2)
P2 Ru1 C42 C47 47.6(4)
P1 Ru1 C42 C47 -168.4(3)
C43 Ru1 C42 C47 120.1(5)
C45 Ru1 C42 C47 -161.0(4)
C44 Ru1 C42 C47 156.9(4)
C41 Ru1 C42 C47 -124.5(5)
P3 Ru1 C42 C47 -52.2(4)
C41 C42 C43 C44 2.3(4)
C47 C42 C43 C44 168.4(3)
Ru1 C42 C43 C44 -62.5(2)
C41 C42 C43 C48 -167.6(3)
C47 C42 C43 C48 -1.4(5)
Ru1 C42 C43 C48 127.7(3)
C41 C42 C43 Ru1 64.7(2)
C47 C42 C43 Ru1 -129.1(3)
P2 Ru1 C43 C44 -124.3(2)
C42 Ru1 C43 C44 117.9(3)
P1 Ru1 C43 C44 -35.9(3)
C45 Ru1 C43 C44 38.0(2)
C41 Ru1 C43 C44 79.5(2)
P3 Ru1 C43 C44 128.45(19)
P2 Ru1 C43 C42 117.9(2)
P1 Ru1 C43 C42 -153.79(17)
C45 Ru1 C43 C42 -79.8(2)
C44 Ru1 C43 C42 -117.9(3)
C41 Ru1 C43 C42 -38.4(2)
P3 Ru1 C43 C42 10.6(3)
P2 Ru1 C43 C48 -0.4(4)
C42 Ru1 C43 C48 -118.3(5)
P1 Ru1 C43 C48 87.9(4)
C45 Ru1 C43 C48 161.9(4)
C44 Ru1 C43 C48 123.9(5)
C41 Ru1 C43 C48 -156.7(4)
P3 Ru1 C43 C48 -107.7(3)
C42 C43 C44 C45 -1.3(4)
C48 C43 C44 C45 168.1(3)
Ru1 C43 C44 C45 -63.2(2)
C42 C43 C44 C49 -168.4(3)
C48 C43 C44 C49 1.0(6)
Ru1 C43 C44 C49 129.8(4)
C42 C43 C44 Ru1 61.8(2)
C48 C43 C44 Ru1 -128.8(4)
P2 Ru1 C44 C43 66.6(2)
C42 Ru1 C44 C43 -37.0(2)
P1 Ru1 C44 C43 154.29(19)
C45 Ru1 C44 C43 -116.1(3)
C41 Ru1 C44 C43 -79.4(2)
P3 Ru1 C44 C43 -95.0(2)
P2 Ru1 C44 C45 -177.31(18)
C42 Ru1 C44 C45 79.0(2)
P1 Ru1 C44 C45 -89.7(2)
C43 Ru1 C44 C45 116.1(3)
C41 Ru1 C44 C45 36.7(2)
P3 Ru1 C44 C45 21.0(3)
P2 Ru1 C44 C49 -57.2(4)
C42 Ru1 C44 C49 -160.9(4)
P1 Ru1 C44 C49 30.4(4)
C43 Ru1 C44 C49 -123.9(4)
C45 Ru1 C44 C49 120.1(4)
C41 Ru1 C44 C49 156.8(4)
P3 Ru1 C44 C49 141.1(3)
C42 C41 C45 C44 1.5(4)
C46 C41 C45 C44 -171.7(3)
Ru1 C41 C45 C44 62.9(2)
C42 C41 C45 C50 169.5(3)
C46 C41 C45 C50 -3.7(6)
Ru1 C41 C45 C50 -129.2(4)
C42 C41 C45 Ru1 -61.4(2)
C46 C41 C45 Ru1 125.5(3)
C43 C44 C45 C41 -0.1(4)
C49 C44 C45 C41 167.4(3)
Ru1 C44 C45 C41 -63.3(2)
C43 C44 C45 C50 -168.2(3)
C49 C44 C45 C50 -0.7(5)
Ru1 C44 C45 C50 128.6(3)
C43 C44 C45 Ru1 63.2(2)
C49 C44 C45 Ru1 -129.3(3)
P2 Ru1 C45 C41 122.8(2)
C42 Ru1 C45 C41 37.4(2)
P1 Ru1 C45 C41 -145.11(19)
C43 Ru1 C45 C41 79.7(2)
C44 Ru1 C45 C41 117.4(3)
P3 Ru1 C45 C41 -50.1(2)
P2 Ru1 C45 C44 5.4(4)
C42 Ru1 C45 C44 -80.0(2)
P1 Ru1 C45 C44 97.5(2)
C43 Ru1 C45 C44 -37.7(2)
C41 Ru1 C45 C44 -117.4(3)
P3 Ru1 C45 C44 -167.48(18)
P2 Ru1 C45 C50 -115.1(3)
C42 Ru1 C45 C50 159.5(4)
P1 Ru1 C45 C50 -23.0(4)
C43 Ru1 C45 C50 -158.3(4)
C44 Ru1 C45 C50 -120.5(5)
C41 Ru1 C45 C50 122.1(5)
P3 Ru1 C45 C50 72.0(4)
C6S C1S C2S C3S 0.0
C7S C1S C2S C3S 169.7(11)
C1S C2S C3S C4S 0.0
C2S C3S C4S C5S 0.0
C3S C4S C5S C6S 0.0
C4S C5S C6S C1S 0.0
C2S C1S C6S C5S 0.0
C7S C1S C6S C5S -171.0(9)
